data_4348744
loop_
_publ_author_name
'Narayanam, Nagaraju'
'Chintakrinda, Kalpana'
'Fang, Wei-Hui'
'Kang, Yao'
'Zhang, Lei'
'Zhang, Jian'

_publ_section_title
;
 Azole Functionalized Polyoxo-Titanium Clusters with Sunlight-Driven Dye
 Degradation Applications: Synthesis, Structure, and Photocatalytic
 Studies.
;
_journal_issue 20
_journal_name_full 'Inorganic chemistry'
_journal_page_first 10294
_journal_page_last 10301
_journal_paper_doi 10.1021/acs.inorgchem.6b01551
_journal_volume 55
_journal_year 2016
_chemical_formula_sum 'C54 H88 N6 O22 P2 Ti6'
_chemical_formula_weight 1522.64
_space_group_crystal_system triclinic
_space_group_IT_number 2
_space_group_name_Hall '-P 1'
_space_group_name_H-M_alt 'P -1'
_atom_sites_solution_hydrogens geom
_audit_creation_method SHELXL-2014/7
_cell_angle_alpha 110.1390(10)
_cell_angle_beta 101.778(4)
_cell_angle_gamma 108.014(3)
_cell_formula_units_Z 1
_cell_length_a 12.076(5)
_cell_length_b 12.451(5)
_cell_length_c 14.470(6)
_cell_measurement_reflns_used 5523
_cell_measurement_temperature 293(2)
_cell_measurement_theta_max 27.5243
_cell_measurement_theta_min 2.4968
_cell_volume 1821.2(13)
_computing_structure_refinement 'SHELXL-2014/7 (Sheldrick, 2014)'
_diffrn_ambient_temperature 293(2)
_diffrn_detector_area_resol_mean none
_diffrn_measured_fraction_theta_full 0.978
_diffrn_measured_fraction_theta_max 0.970
_diffrn_measurement_device_type 'Bruker P4'
_diffrn_measurement_method CCD_Profile_fitting
_diffrn_radiation_type MoK\a
_diffrn_radiation_wavelength 0.71073
_diffrn_reflns_av_R_equivalents 0.0210
_diffrn_reflns_av_unetI/netI 0.0259
_diffrn_reflns_Laue_measured_fraction_full 0.978
_diffrn_reflns_Laue_measured_fraction_max 0.970
_diffrn_reflns_limit_h_max 15
_diffrn_reflns_limit_h_min -15
_diffrn_reflns_limit_k_max 16
_diffrn_reflns_limit_k_min -16
_diffrn_reflns_limit_l_max 18
_diffrn_reflns_limit_l_min -18
_diffrn_reflns_number 18648
_diffrn_reflns_point_group_measured_fraction_full 0.978
_diffrn_reflns_point_group_measured_fraction_max 0.970
_diffrn_reflns_theta_full 25.242
_diffrn_reflns_theta_max 27.483
_diffrn_reflns_theta_min 2.717
_diffrn_source 'fine-focus sealed tube'
_exptl_absorpt_coefficient_mu 0.741
_exptl_absorpt_correction_T_max 0.863
_exptl_absorpt_correction_T_min 0.801
_exptl_absorpt_correction_type none
_exptl_crystal_colour White
_exptl_crystal_density_diffrn 1.388
_exptl_crystal_description Prism
_exptl_crystal_F_000 792
_exptl_crystal_size_max 0.18
_exptl_crystal_size_mid 0.16
_exptl_crystal_size_min 0.14
_refine_diff_density_max 0.797
_refine_diff_density_min -0.552
_refine_diff_density_rms 0.055
_refine_ls_extinction_method none
_refine_ls_goodness_of_fit_ref 0.987
_refine_ls_hydrogen_treatment constr
_refine_ls_matrix_type full
_refine_ls_number_parameters 416
_refine_ls_number_reflns 8103
_refine_ls_number_restraints 0
_refine_ls_restrained_S_all 0.987
_refine_ls_R_factor_all 0.0463
_refine_ls_R_factor_gt 0.0393
_refine_ls_shift/su_max 0.001
_refine_ls_shift/su_mean 0.000
_refine_ls_structure_factor_coef Fsqd
_refine_ls_weighting_details 'w=1/[\s^2^(Fo^2^)+(0.0850P)^2^+0.2572P] where P=(Fo^2^+2Fc^2^)/3'
_refine_ls_weighting_scheme calc
_refine_ls_wR_factor_gt 0.1189
_refine_ls_wR_factor_ref 0.1251
_reflns_Friedel_coverage 0.000
_reflns_number_gt 6879
_reflns_number_total 8103
_reflns_threshold_expression 'I > 2\s(I)'
_cod_data_source_file ic6b01551_si_002.cif
_cod_data_source_block PTC-37
_cod_database_code 4348744
_shelx_shelxl_version_number 2014/7
_shelx_space_group_comment
;
The symmetry employed for this shelxl refinement is uniquely defined
by the following loop, which should always be used as a source of
symmetry information in preference to the above space-group names.
They are only intended as comments.
;

loop_
_space_group_symop_operation_xyz
'x, y, z'
'-x, -y, -z'

loop_
_atom_site_label
_atom_site_type_symbol
_atom_site_fract_x
_atom_site_fract_y
_atom_site_fract_z
_atom_site_U_iso_or_equiv
_atom_site_adp_type
_atom_site_occupancy
_atom_site_site_symmetry_order
_atom_site_calc_flag
_atom_site_refinement_flags_posn
_atom_site_refinement_flags_adp
Ti1 Ti 0.18241(3) 0.97643(3) 0.57696(2) 0.03293(10) Uani 1 1 d . .
Ti2 Ti -0.00561(3) 1.14458(3) 0.68071(2) 0.03313(10) Uani 1 1 d . .
Ti3 Ti 0.24209(3) 1.25892(3) 0.64012(2) 0.03581(11) Uani 1 1 d . .
P4 P -0.07128(5) 0.84703(4) 0.61202(3) 0.03293(12) Uani 1 1 d . .
O5 O 0.11194(13) 1.30523(12) 0.68881(10) 0.0397(3) Uani 1 1 d . .
O6 O 0.11638(12) 1.09825(11) 0.62181(9) 0.0338(3) Uani 1 1 d . .
O7 O 0.36446(14) 1.40362(13) 0.67485(11) 0.0523(4) Uani 1 1 d . .
O8 O 0.32402(13) 1.28623(14) 0.78768(11) 0.0492(4) Uani 1 1 d . .
O9 O 0.30839(13) 1.13325(13) 0.58443(11) 0.0424(3) Uani 1 1 d . .
O10 O -0.16699(13) 0.76427(12) 0.50214(10) 0.0414(3) Uani 1 1 d . .
O11 O 0.12299(13) 0.88562(12) 0.43891(10) 0.0388(3) Uani 1 1 d . .
O12 O -0.06904(14) 1.21073(13) 0.77432(10) 0.0444(3) Uani 1 1 d . .
O13 O 0.30304(14) 0.94553(15) 0.64384(12) 0.0498(4) Uani 1 1 d . .
O14 O -0.07953(12) 0.97174(12) 0.66556(10) 0.0370(3) Uani 1 1 d . .
N15 N 0.15510(16) 1.18389(17) 0.82858(12) 0.0446(4) Uani 1 1 d . .
C16 C 0.3385(2) 1.1925(2) 0.90634(15) 0.0480(5) Uani 1 1 d . .
O17 O 0.05926(13) 0.86698(12) 0.61052(11) 0.0408(3) Uani 1 1 d . .
N18 N 0.27454(16) 1.22109(16) 0.83627(12) 0.0436(4) Uani 1 1 d . .
C19 C 0.2495(2) 1.1355(2) 0.94164(15) 0.0494(5) Uani 1 1 d . .
N20 N 0.13744(18) 1.13157(18) 0.89274(13) 0.0493(4) Uani 1 1 d . .
C21 C -0.10096(18) 0.76231(18) 0.68924(15) 0.0383(4) Uani 1 1 d . .
C22 C -0.1487(2) 0.6325(2) 0.64341(19) 0.0553(6) Uani 1 1 d . .
H22 H -0.1716 0.5881 0.5711 0.066 Uiso 1 1 calc R U
C23 C -0.0850(3) 0.7616(3) 0.8575(2) 0.0712(8) Uani 1 1 d . .
H23 H -0.0642 0.8052 0.9296 0.085 Uiso 1 1 calc R U
C24 C -0.1308(3) 0.6331(3) 0.8110(2) 0.0709(8) Uani 1 1 d . .
H24 H -0.1404 0.5897 0.8518 0.085 Uiso 1 1 calc R U
C25 C -0.1626(3) 0.5682(2) 0.7046(2) 0.0706(8) Uani 1 1 d . .
H25 H -0.1936 0.4810 0.6735 0.085 Uiso 1 1 calc R U
C26 C -0.0697(3) 0.8264(2) 0.79624(17) 0.0583(6) Uani 1 1 d . .
H26 H -0.0381 0.9137 0.8277 0.070 Uiso 1 1 calc R U
C27 C -0.0959(3) 1.2441(3) 0.8670(2) 0.0697(7) Uani 1 1 d . .
H27 H -0.0206 1.2736 0.9266 0.084 Uiso 1 1 calc R U
C28 C 0.4922(3) 1.1666(3) 1.0126(2) 0.0757(8) Uani 1 1 d . .
H28 H 0.5734 1.1758 1.0381 0.091 Uiso 1 1 calc R U
C29 C 0.4024(3) 1.1076(3) 1.0492(2) 0.0779(9) Uani 1 1 d . .
H29 H 0.4265 1.0787 1.0978 0.094 Uiso 1 1 calc R U
C30 C 0.2834(3) 1.0918(3) 1.01619(19) 0.0647(7) Uani 1 1 d . .
H30 H 0.2258 1.0536 1.0416 0.078 Uiso 1 1 calc R U
C31 C 0.3273(2) 0.8506(2) 0.66487(19) 0.0567(6) Uani 1 1 d . .
H31 H 0.4172 0.8753 0.6857 0.068 Uiso 1 1 calc R U
C32 C 0.5053(4) 1.5705(4) 0.6606(4) 0.1368(19) Uani 1 1 d . .
H32A H 0.5784 1.5593 0.6524 0.205 Uiso 1 1 calc R U
H32B H 0.5235 1.6585 0.6904 0.205 Uiso 1 1 calc R U
H32C H 0.4403 1.5285 0.5932 0.205 Uiso 1 1 calc R U
C33 C 0.2658(3) 0.7285(3) 0.5647(2) 0.0799(8) Uani 1 1 d . .
H33A H 0.1772 0.6992 0.5449 0.120 Uiso 1 1 calc R U
H33B H 0.2903 0.6666 0.5764 0.120 Uiso 1 1 calc R U
H33C H 0.2910 0.7425 0.5096 0.120 Uiso 1 1 calc R U
C34 C 0.4141(2) 1.1374(3) 0.5513(2) 0.0706(8) Uani 1 1 d . .
H34 H 0.3989 1.0484 0.5203 0.085 Uiso 1 1 calc R U
C35 C 0.2893(3) 0.8401(3) 0.7547(2) 0.0760(8) Uani 1 1 d . .
H35A H 0.3335 0.9193 0.8159 0.114 Uiso 1 1 calc R U
H35B H 0.3084 0.7767 0.7687 0.114 Uiso 1 1 calc R U
H35C H 0.2016 0.8176 0.7370 0.114 Uiso 1 1 calc R U
C37 C 0.5288(3) 1.1915(4) 0.6435(3) 0.0916(10) Uani 1 1 d . .
H37A H 0.5499 1.2790 0.6838 0.137 Uiso 1 1 calc R U
H37B H 0.5956 1.1824 0.6200 0.137 Uiso 1 1 calc R U
H37C H 0.5152 1.1482 0.6865 0.137 Uiso 1 1 calc R U
C42 C 0.4620(2) 1.2104(3) 0.94058(19) 0.0619(6) Uani 1 1 d . .
H42 H 0.5202 1.2495 0.9162 0.074 Uiso 1 1 calc R U
C55 C -0.1392(4) 1.3475(4) 0.8811(3) 0.1050(12) Uani 1 1 d . .
H55A H -0.0728 1.4214 0.8905 0.158 Uiso 1 1 calc R U
H55B H -0.1639 1.3655 0.9418 0.158 Uiso 1 1 calc R U
H55C H -0.2086 1.3216 0.8201 0.158 Uiso 1 1 calc R U
C1AA C 0.0909(3) 1.4192(2) 0.7197(2) 0.0593(6) Uani 1 1 d . .
H1AA H 0.0062 1.3977 0.7210 0.071 Uiso 1 1 calc R U
C2 C 0.1805(3) 1.5090(3) 0.8303(2) 0.0920(11) Uani 1 1 d . .
H2A H 0.1722 1.4675 0.8751 0.138 Uiso 1 1 calc R U
H2B H 0.1620 1.5811 0.8558 0.138 Uiso 1 1 calc R U
H2C H 0.2640 1.5352 0.8301 0.138 Uiso 1 1 calc R U
C3 C 0.1012(3) 1.4702(3) 0.6404(3) 0.0797(9) Uani 1 1 d . .
H3A H 0.1852 1.4972 0.6413 0.120 Uiso 1 1 calc R U
H3B H 0.0787 1.5403 0.6574 0.120 Uiso 1 1 calc R U
H3C H 0.0464 1.4059 0.5718 0.120 Uiso 1 1 calc R U
C4 C -0.1934(5) 1.1305(4) 0.8607(4) 0.140(2) Uani 1 1 d . .
H4A H -0.2658 1.0988 0.8002 0.210 Uiso 1 1 calc R U
H4B H -0.2148 1.1527 0.9229 0.210 Uiso 1 1 calc R U
H4C H -0.1623 1.0672 0.8548 0.210 Uiso 1 1 calc R U
C0AA C 0.4103(4) 1.1645(7) 0.4655(4) 0.186(3) Uani 1 1 d . .
H0AA H 0.3899 1.0894 0.4040 0.279 Uiso 1 1 calc R U
H0AB H 0.4899 1.2263 0.4785 0.279 Uiso 1 1 calc R U
H0AC H 0.3483 1.1965 0.4546 0.279 Uiso 1 1 calc R U
C1 C 0.4676(4) 1.5210(3) 0.7257(3) 0.1214(17) Uani 1 1 d . .
C10 C 0.5491(3) 1.5391(3) 0.8243(3) 0.0965(11) Uani 1 1 d . .
H10A H 0.5024 1.5296 0.8695 0.145 Uiso 1 1 calc R U
H10B H 0.6150 1.6219 0.8579 0.145 Uiso 1 1 calc R U
H10C H 0.5836 1.4779 0.8106 0.145 Uiso 1 1 calc R U

loop_
_atom_site_aniso_label
_atom_site_aniso_U_11
_atom_site_aniso_U_22
_atom_site_aniso_U_33
_atom_site_aniso_U_23
_atom_site_aniso_U_13
_atom_site_aniso_U_12
Ti1 0.03651(19) 0.03608(18) 0.02967(17) 0.01730(14) 0.01213(14) 0.01558(14)
Ti2 0.0419(2) 0.03270(17) 0.02625(16) 0.01369(13) 0.01440(14) 0.01474(14)
Ti3 0.0390(2) 0.03287(18) 0.02898(17) 0.01463(14) 0.00927(14) 0.00717(14)
P4 0.0399(3) 0.0340(2) 0.0289(2) 0.01850(19) 0.01375(19) 0.0138(2)
O5 0.0510(8) 0.0318(6) 0.0359(7) 0.0146(5) 0.0170(6) 0.0156(6)
O6 0.0397(7) 0.0325(6) 0.0307(6) 0.0161(5) 0.0145(5) 0.0126(5)
O7 0.0514(9) 0.0416(8) 0.0430(8) 0.0183(6) 0.0083(7) -0.0011(6)
O8 0.0462(8) 0.0535(8) 0.0348(7) 0.0232(6) 0.0065(6) 0.0050(7)
O9 0.0380(7) 0.0452(7) 0.0469(8) 0.0235(6) 0.0184(6) 0.0145(6)
O10 0.0512(8) 0.0402(7) 0.0313(6) 0.0187(6) 0.0124(6) 0.0145(6)
O11 0.0448(7) 0.0411(7) 0.0319(6) 0.0168(5) 0.0134(6) 0.0184(6)
O12 0.0588(9) 0.0462(7) 0.0350(7) 0.0183(6) 0.0250(6) 0.0240(7)
O13 0.0453(8) 0.0573(9) 0.0568(9) 0.0358(8) 0.0145(7) 0.0231(7)
O14 0.0432(7) 0.0362(6) 0.0355(6) 0.0189(5) 0.0173(6) 0.0151(6)
N15 0.0503(10) 0.0507(10) 0.0322(8) 0.0212(7) 0.0135(7) 0.0172(8)
C16 0.0547(13) 0.0474(11) 0.0310(9) 0.0158(8) 0.0053(9) 0.0154(9)
O17 0.0461(8) 0.0422(7) 0.0471(8) 0.0284(6) 0.0215(6) 0.0211(6)
N18 0.0474(10) 0.0463(9) 0.0289(8) 0.0180(7) 0.0069(7) 0.0116(8)
C19 0.0632(14) 0.0459(11) 0.0321(9) 0.0178(9) 0.0098(9) 0.0174(10)
N20 0.0585(11) 0.0553(10) 0.0335(8) 0.0235(8) 0.0162(8) 0.0182(9)
C21 0.0440(10) 0.0436(10) 0.0374(9) 0.0259(8) 0.0184(8) 0.0186(8)
C22 0.0774(16) 0.0455(11) 0.0505(12) 0.0276(10) 0.0302(12) 0.0220(11)
C23 0.103(2) 0.0809(18) 0.0464(13) 0.0425(13) 0.0318(14) 0.0377(16)
C24 0.096(2) 0.0827(18) 0.0796(18) 0.0668(16) 0.0488(16) 0.0463(16)
C25 0.102(2) 0.0531(14) 0.0812(18) 0.0470(14) 0.0456(17) 0.0344(14)
C26 0.0852(18) 0.0534(13) 0.0409(11) 0.0283(10) 0.0243(12) 0.0243(12)
C27 0.087(2) 0.101(2) 0.0466(13) 0.0368(14) 0.0395(13) 0.0559(17)
C28 0.0712(18) 0.0841(19) 0.0624(16) 0.0365(15) 0.0006(14) 0.0300(15)
C29 0.095(2) 0.0816(19) 0.0571(16) 0.0415(15) 0.0063(15) 0.0363(17)
C30 0.0803(18) 0.0657(15) 0.0480(13) 0.0341(12) 0.0144(12) 0.0249(13)
C31 0.0612(14) 0.0619(14) 0.0603(14) 0.0334(12) 0.0183(11) 0.0361(12)
C32 0.097(3) 0.117(3) 0.179(5) 0.104(3) 0.029(3) -0.009(2)
C33 0.097(2) 0.0636(16) 0.0766(19) 0.0252(15) 0.0266(17) 0.0387(16)
C34 0.0495(14) 0.099(2) 0.0732(17) 0.0442(16) 0.0356(13) 0.0259(14)
C35 0.101(2) 0.0814(19) 0.0621(16) 0.0454(15) 0.0226(15) 0.0462(17)
C37 0.0434(15) 0.118(3) 0.105(3) 0.043(2) 0.0230(16) 0.0307(16)
C42 0.0563(14) 0.0704(16) 0.0494(13) 0.0273(12) 0.0066(11) 0.0207(12)
C55 0.144(3) 0.095(2) 0.102(3) 0.031(2) 0.080(3) 0.072(2)
C1AA 0.0788(17) 0.0361(10) 0.0678(15) 0.0213(10) 0.0368(13) 0.0239(11)
C2 0.117(3) 0.0505(15) 0.0722(19) -0.0046(13) 0.0422(19) 0.0200(16)
C3 0.105(2) 0.0682(17) 0.107(2) 0.0591(18) 0.054(2) 0.0518(17)
C4 0.227(5) 0.119(3) 0.175(4) 0.104(3) 0.165(4) 0.093(3)
C0AA 0.098(3) 0.392(10) 0.110(3) 0.128(5) 0.076(3) 0.108(5)
C1 0.101(3) 0.084(2) 0.087(2) 0.0428(19) -0.012(2) -0.052(2)
C10 0.0664(19) 0.077(2) 0.080(2) 0.0088(17) -0.0028(16) -0.0050(16)

loop_
_atom_type_symbol
_atom_type_description
_atom_type_scat_dispersion_real
_atom_type_scat_dispersion_imag
_atom_type_scat_source
C C 0.0033 0.0016 'International Tables Vol C Tables 4.2.6.8 and 6.1.1.4'
H H 0.0000 0.0000 'International Tables Vol C Tables 4.2.6.8 and 6.1.1.4'
N N 0.0061 0.0033 'International Tables Vol C Tables 4.2.6.8 and 6.1.1.4'
O O 0.0106 0.0060 'International Tables Vol C Tables 4.2.6.8 and 6.1.1.4'
P P 0.1023 0.0942 'International Tables Vol C Tables 4.2.6.8 and 6.1.1.4'
Ti Ti 0.2776 0.4457 'International Tables Vol C Tables 4.2.6.8 and 6.1.1.4'

loop_
_geom_angle_atom_site_label_1
_geom_angle_atom_site_label_2
_geom_angle_atom_site_label_3
_geom_angle
_geom_angle_site_symmetry_1
_geom_angle_site_symmetry_3
O11 Ti1 O13 113.51(7) . .
O11 Ti1 O6 112.90(6) . .
O13 Ti1 O6 133.24(7) . .
O11 Ti1 O17 97.78(7) . .
O13 Ti1 O17 91.10(7) . .
O6 Ti1 O17 88.11(6) . .
O11 Ti1 O9 98.49(6) . .
O13 Ti1 O9 91.54(7) . .
O6 Ti1 O9 76.36(7) . .
O17 Ti1 O9 160.89(6) . .
O12 Ti2 O11 99.00(7) . 2_576
O12 Ti2 O14 96.40(6) . .
O11 Ti2 O14 94.48(6) 2_576 .
O12 Ti2 O6 159.82(6) . .
O11 Ti2 O6 100.42(6) 2_576 .
O14 Ti2 O6 87.51(6) . .
O12 Ti2 O5 98.21(7) . .
O11 Ti2 O5 92.84(6) 2_576 .
O14 Ti2 O5 162.42(6) . .
O6 Ti2 O5 75.45(6) . .
O12 Ti2 N15 84.53(7) . .
O11 Ti2 N15 176.13(6) 2_576 .
O14 Ti2 N15 86.66(6) . .
O6 Ti2 N15 75.92(7) . .
O5 Ti2 N15 85.05(6) . .
O7 Ti3 O10 93.62(6) . 2_576
O7 Ti3 O9 103.95(8) . .
O10 Ti3 O9 89.77(6) 2_576 .
O7 Ti3 O6 171.53(6) . .
O10 Ti3 O6 94.83(6) 2_576 .
O9 Ti3 O6 75.52(6) . .
O7 Ti3 O5 104.82(8) . .
O10 Ti3 O5 93.24(6) 2_576 .
O9 Ti3 O5 150.81(6) . .
O6 Ti3 O5 75.29(6) . .
O7 Ti3 O8 84.97(6) . .
O10 Ti3 O8 178.51(6) 2_576 .
O9 Ti3 O8 90.11(7) . .
O6 Ti3 O8 86.58(6) . .
O5 Ti3 O8 87.59(7) . .
O10 P4 O14 113.36(8) . .
O10 P4 O17 110.67(8) . .
O14 P4 O17 111.26(8) . .
O10 P4 C21 107.03(9) . .
O14 P4 C21 107.73(9) . .
O17 P4 C21 106.41(8) . .
C1AA O5 Ti3 133.65(13) . .
C1AA O5 Ti2 122.66(14) . .
Ti3 O5 Ti2 103.62(6) . .
Ti1 O6 Ti2 147.69(7) . .
Ti1 O6 Ti3 105.78(7) . .
Ti2 O6 Ti3 105.27(6) . .
C1 O7 Ti3 166.99(19) . .
N18 O8 Ti3 125.89(11) . .
C34 O9 Ti3 133.80(16) . .
C34 O9 Ti1 124.05(16) . .
Ti3 O9 Ti1 102.11(7) . .
P4 O10 Ti3 149.57(9) . 2_576
Ti1 O11 Ti2 141.83(8) . 2_576
C27 O12 Ti2 158.94(16) . .
C31 O13 Ti1 142.91(15) . .
P4 O14 Ti2 138.05(8) . .
N20 N15 N18 109.03(17) . .
N20 N15 Ti2 123.60(14) . .
N18 N15 Ti2 123.23(12) . .
N18 C16 C19 103.6(2) . .
N18 C16 C42 132.6(2) . .
C19 C16 C42 123.7(2) . .
P4 O17 Ti1 135.77(8) . .
O8 N18 N15 123.59(16) . .
O8 N18 C16 125.42(18) . .
N15 N18 C16 110.77(17) . .
N20 C19 C16 109.53(19) . .
N20 C19 C30 131.1(2) . .
C16 C19 C30 119.4(2) . .
N15 N20 C19 107.04(18) . .
C26 C21 C22 119.06(19) . .
C26 C21 P4 120.19(16) . .
C22 C21 P4 120.65(16) . .
C21 C22 C25 120.4(2) . .
C24 C23 C26 119.6(2) . .
C23 C24 C25 120.5(2) . .
C24 C25 C22 120.0(2) . .
C21 C26 C23 120.5(2) . .
O12 C27 C4 108.5(3) . .
O12 C27 C55 109.7(2) . .
C4 C27 C55 111.0(3) . .
C42 C28 C29 121.4(3) . .
C30 C29 C28 122.5(2) . .
C29 C30 C19 117.4(3) . .
O13 C31 C35 110.8(2) . .
O13 C31 C33 109.2(2) . .
C35 C31 C33 113.7(3) . .
C0AA C34 O9 114.0(3) . .
C0AA C34 C37 123.3(3) . .
O9 C34 C37 110.5(2) . .
C28 C42 C16 115.6(3) . .
O5 C1AA C3 110.0(2) . .
O5 C1AA C2 107.7(2) . .
C3 C1AA C2 114.5(3) . .
C32 C1 O7 115.1(3) . .
C32 C1 C10 125.2(3) . .
O7 C1 C10 112.6(3) . .

loop_
_geom_bond_atom_site_label_1
_geom_bond_atom_site_label_2
_geom_bond_distance
_geom_bond_site_symmetry_2
Ti1 O11 1.7723(15) .
Ti1 O13 1.7984(15) .
Ti1 O6 1.9077(14) .
Ti1 O17 1.9498(14) .
Ti1 O9 2.0221(15) .
Ti2 O12 1.7736(14) .
Ti2 O11 1.8351(15) 2_576
Ti2 O14 1.9707(15) .
Ti2 O6 1.9821(14) .
Ti2 O5 2.0110(15) .
Ti2 N15 2.3623(19) .
Ti3 O7 1.7632(15) .
Ti3 O10 1.9518(15) 2_576
Ti3 O9 1.9770(16) .
Ti3 O6 1.9923(14) .
Ti3 O5 2.0081(16) .
Ti3 O8 2.0206(16) .
P4 O10 1.5201(14) .
P4 O14 1.5231(15) .
P4 O17 1.5241(16) .
P4 C21 1.7975(19) .
O5 C1AA 1.453(3) .
O7 C1 1.410(3) .
O8 N18 1.332(2) .
O9 C34 1.445(3) .
O10 Ti3 1.9519(15) 2_576
O11 Ti2 1.8351(14) 2_576
O12 C27 1.398(3) .
O13 C31 1.415(3) .
N15 N20 1.320(2) .
N15 N18 1.339(3) .
C16 N18 1.360(3) .
C16 C19 1.387(3) .
C16 C42 1.392(3) .
C19 N20 1.370(3) .
C19 C30 1.410(3) .
C21 C26 1.379(3) .
C21 C22 1.384(3) .
C22 C25 1.385(3) .
C23 C24 1.370(4) .
C23 C26 1.393(3) .
C24 C25 1.371(4) .
C27 C4 1.494(5) .
C27 C55 1.501(4) .
C28 C42 1.370(4) .
C28 C29 1.415(4) .
C29 C30 1.346(4) .
C31 C35 1.496(4) .
C31 C33 1.519(4) .
C32 C1 1.371(5) .
C34 C0AA 1.390(5) .
C34 C37 1.485(4) .
C1AA C3 1.499(4) .
C1AA C2 1.515(4) .
C1 C10 1.456(5) .
